data_7023311
loop_
_publ_author_name
'Naziruddin, Abbas Raja'
'Huang, Zhao-Jiunn'
'Lai, Wei-Chih'
'Lin, Wan-Jung'
'Hwang, Wen-Shu'

_publ_section_title
;
 Ruthenium(II) carbonyl complexes bearing CCC-pincer bis-(carbene)
 ligands: synthesis, structures and activities toward recycle transfer
 hydrogenation reactions.
;
_journal_issue 36
_journal_name_full 'Dalton transactions (Cambridge, England : 2003)'
_journal_page_first 13161
_journal_page_last 13171
_journal_paper_doi 10.1039/c3dt51161h
_journal_volume 42
_journal_year 2013
_chemical_formula_sum 'C16 H13 I N4 O2 Ru'
_chemical_formula_weight 521.27
_chemical_name_systematic
; 
 ? 
;
_space_group_IT_number 14
_symmetry_cell_setting monoclinic
_symmetry_space_group_name_Hall '-P 2yn'
_symmetry_space_group_name_H-M 'P 1 21/n 1'
_atom_sites_solution_hydrogens geom
_atom_sites_solution_primary direct
_atom_sites_solution_secondary difmap
_audit_creation_method SHELXL-97
_cell_angle_alpha 90.00
_cell_angle_beta 92.3560(10)
_cell_angle_gamma 90.00
_cell_formula_units_Z 4
_cell_length_a 10.5225(6)
_cell_length_b 13.9073(8)
_cell_length_c 12.1959(7)
_cell_measurement_reflns_used 5094
_cell_measurement_temperature 296(2)
_cell_measurement_theta_max 25.53
_cell_measurement_theta_min 2.22
_cell_volume 1783.23(18)
_computing_cell_refinement 'Bruker SAINT'
_computing_data_collection 'Bruker APEX2'
_computing_data_reduction 'Bruker SAINT'
_computing_molecular_graphics 'Bruker SHELXTL'
_computing_publication_material 'Bruker SHELXTL'
_computing_structure_refinement 'SHELXL-97 (Sheldrick, 2008)'
_computing_structure_solution 'SHELXS-97 (Sheldrick, 2008)'
_diffrn_ambient_temperature 296(2)
_diffrn_measured_fraction_theta_full 0.999
_diffrn_measured_fraction_theta_max 0.999
_diffrn_measurement_device_type 'Bruker APEX-II CCD'
_diffrn_measurement_method '\f and \w scans'
_diffrn_radiation_monochromator graphite
_diffrn_radiation_source 'fine-focus sealed tube'
_diffrn_radiation_type MoK\a
_diffrn_radiation_wavelength 0.71073
_diffrn_reflns_av_R_equivalents 0.0357
_diffrn_reflns_av_sigmaI/netI 0.0243
_diffrn_reflns_limit_h_max 13
_diffrn_reflns_limit_h_min -13
_diffrn_reflns_limit_k_max 17
_diffrn_reflns_limit_k_min -17
_diffrn_reflns_limit_l_max 14
_diffrn_reflns_limit_l_min -15
_diffrn_reflns_number 20585
_diffrn_reflns_theta_full 26.42
_diffrn_reflns_theta_max 26.42
_diffrn_reflns_theta_min 2.22
_exptl_absorpt_coefficient_mu 2.626
_exptl_absorpt_correction_T_max 0.5598
_exptl_absorpt_correction_T_min 0.4353
_exptl_absorpt_correction_type multi-scan
_exptl_absorpt_process_details SADABS
_exptl_crystal_colour colourless
_exptl_crystal_density_diffrn 1.942
_exptl_crystal_density_method 'not measured'
_exptl_crystal_description block
_exptl_crystal_F_000 1000
_exptl_crystal_size_max 0.38
_exptl_crystal_size_mid 0.26
_exptl_crystal_size_min 0.25
_refine_diff_density_max 1.077
_refine_diff_density_min -0.952
_refine_diff_density_rms 0.103
_refine_ls_extinction_method none
_refine_ls_goodness_of_fit_ref 1.067
_refine_ls_hydrogen_treatment constr
_refine_ls_matrix_type full
_refine_ls_number_parameters 219
_refine_ls_number_reflns 3665
_refine_ls_number_restraints 1
_refine_ls_restrained_S_all 1.188
_refine_ls_R_factor_all 0.0474
_refine_ls_R_factor_gt 0.0362
_refine_ls_shift/su_max 0.001
_refine_ls_shift/su_mean 0.000
_refine_ls_structure_factor_coef Fsqd
_refine_ls_weighting_details 'calc w=1/[\s^2^(Fo^2^)+(0.0593P)^2^+1.1049P] where P=(Fo^2^+2Fc^2^)/3'
_refine_ls_weighting_scheme calc
_refine_ls_wR_factor_gt 0.1008
_refine_ls_wR_factor_ref 0.1087
_reflns_number_gt 2917
_reflns_number_total 3665
_reflns_threshold_expression >2sigma(I)
_cod_data_source_file c3dt51161h.txt
_cod_data_source_block 1
_cod_depositor_comments
;
The following automatic conversions were performed:

'_symmetry_cell_setting' value 'Monoclinic' changed to 'monoclinic'
according to /home/saulius/struct/CIF-dictionaries/cif_core.dic
dictionary named 'cif_core.dic' version 2.4.2 from 2011-04-26.

Automatic conversion script
Id: cif_fix_values 1891 2012-01-12 08:04:46Z andrius 
;
_cod_original_sg_symbol_H-M P2(1)/n
_cod_database_code 7023311

loop_
_symmetry_equiv_pos_as_xyz
'x, y, z'
'-x+1/2, y+1/2, -z+1/2'
'-x, -y, -z'
'x-1/2, -y-1/2, z-1/2'

loop_
_atom_site_label
_atom_site_type_symbol
_atom_site_fract_x
_atom_site_fract_y
_atom_site_fract_z
_atom_site_U_iso_or_equiv
_atom_site_adp_type
_atom_site_occupancy
_atom_site_symmetry_multiplicity
_atom_site_calc_flag
_atom_site_refinement_flags
C1 C 0.1056(4) 0.1641(3) 0.1676(4) 0.0469(11) Uani 1 1 d .
C2 C 0.1160(4) 0.0673(3) 0.1445(5) 0.0495(12) Uani 1 1 d .
C3 C 0.0933(5) -0.0017(4) 0.2223(5) 0.0616(16) Uani 1 1 d .
H3 H 0.1001 -0.0668 0.2065 0.074 Uiso 1 1 calc R
C4 C 0.0600(5) 0.0299(4) 0.3249(5) 0.0637(15) Uani 1 1 d .
H4 H 0.0423 -0.0159 0.3777 0.076 Uiso 1 1 calc R
C5 C 0.0516(5) 0.1271(4) 0.3531(5) 0.0591(14) Uani 1 1 d .
H5 H 0.0304 0.1466 0.4229 0.071 Uiso 1 1 calc R
C6 C 0.0766(4) 0.1930(3) 0.2711(4) 0.0482(12) Uani 1 1 d .
C7 C 0.1057(4) 0.3471(3) 0.1885(4) 0.0459(11) Uani 1 1 d .
C8 C 0.0545(5) 0.3560(4) 0.3673(5) 0.0574(13) Uani 1 1 d .
H8 H 0.0355 0.3380 0.4382 0.069 Uiso 1 1 calc R
C9 C 0.0653(5) 0.4461(4) 0.3286(5) 0.0601(14) Uani 1 1 d .
H9 H 0.0541 0.5026 0.3678 0.072 Uiso 1 1 calc R
C10 C 0.1107(5) 0.5221(4) 0.1490(5) 0.0600(14) Uani 1 1 d .
H10A H 0.1800 0.5110 0.1018 0.090 Uiso 1 1 calc R
H10B H 0.1281 0.5782 0.1929 0.090 Uiso 1 1 calc R
H10C H 0.0337 0.5317 0.1053 0.090 Uiso 1 1 calc R
C11 C 0.1717(5) 0.1321(4) -0.0300(5) 0.0514(12) Uani 1 1 d .
C12 C 0.1804(5) -0.0303(4) -0.0215(6) 0.0677(16) Uani 1 1 d .
H12 H 0.1762 -0.0929 0.0048 0.081 Uiso 1 1 calc R
C13 C 0.2132(6) -0.0031(5) -0.1214(6) 0.0705(17) Uani 1 1 d .
H13 H 0.2367 -0.0436 -0.1777 0.085 Uiso 1 1 calc R
C14 C 0.2298(6) 0.1540(5) -0.2230(5) 0.0802(19) Uani 1 1 d .
H14A H 0.1502 0.1737 -0.2572 0.120 Uiso 1 1 calc R
H14B H 0.2765 0.1169 -0.2740 0.120 Uiso 1 1 calc R
H14C H 0.2783 0.2099 -0.2013 0.120 Uiso 1 1 calc R
C15 C 0.1970(5) 0.3593(5) -0.0548(5) 0.0625(15) Uani 1 1 d .
C16 C -0.0339(7) 0.2721(4) 0.0063(5) 0.0589(15) Uani 1 1 d D
I1 I 0.39290(3) 0.24796(2) 0.12955(3) 0.05081(15) Uani 1 1 d .
N1 N 0.0776(4) 0.2953(3) 0.2797(3) 0.0469(9) Uani 1 1 d .
N2 N 0.0959(4) 0.4389(3) 0.2206(4) 0.0506(10) Uani 1 1 d .
N3 N 0.1539(4) 0.0524(3) 0.0346(4) 0.0525(10) Uani 1 1 d .
N4 N 0.2060(4) 0.0956(4) -0.1261(4) 0.0582(11) Uani 1 1 d .
O1 O 0.2264(5) 0.4159(4) -0.1154(4) 0.0983(17) Uani 1 1 d .
O2 O -0.1275(5) 0.2759(3) -0.0137(5) 0.0857(16) Uani 1 1 d D
Ru1 Ru 0.14362(4) 0.26375(3) 0.05016(4) 0.04441(15) Uani 1 1 d .

loop_
_atom_site_aniso_label
_atom_site_aniso_U_11
_atom_site_aniso_U_22
_atom_site_aniso_U_33
_atom_site_aniso_U_23
_atom_site_aniso_U_13
_atom_site_aniso_U_12
C1 0.044(3) 0.036(2) 0.060(3) 0.006(2) 0.005(2) -0.0008(19)
C2 0.041(2) 0.042(2) 0.066(4) 0.002(2) -0.001(2) -0.0029(19)
C3 0.049(3) 0.035(2) 0.100(5) 0.014(3) -0.003(3) -0.002(2)
C4 0.060(3) 0.052(3) 0.080(4) 0.026(3) 0.014(3) -0.002(3)
C5 0.058(3) 0.059(3) 0.062(4) 0.015(3) 0.019(3) 0.000(3)
C6 0.047(3) 0.038(2) 0.060(3) 0.010(2) 0.011(2) 0.0028(19)
C7 0.043(3) 0.040(2) 0.055(3) 0.008(2) 0.008(2) 0.0023(19)
C8 0.058(3) 0.065(3) 0.050(3) -0.005(3) 0.014(3) 0.006(3)
C9 0.067(3) 0.050(3) 0.064(4) -0.011(3) 0.007(3) 0.005(3)
C10 0.063(3) 0.040(3) 0.077(4) 0.008(3) -0.004(3) 0.002(2)
C11 0.043(3) 0.055(3) 0.056(3) -0.005(2) -0.008(2) -0.003(2)
C12 0.059(3) 0.051(3) 0.091(5) -0.018(3) -0.014(3) 0.000(2)
C13 0.065(4) 0.071(4) 0.073(4) -0.025(3) -0.016(3) 0.004(3)
C14 0.078(4) 0.111(6) 0.052(4) -0.007(4) -0.001(3) 0.006(4)
C15 0.056(3) 0.071(4) 0.061(4) 0.016(3) 0.007(3) 0.005(3)
C16 0.094(5) 0.031(2) 0.051(3) 0.010(2) -0.006(3) -0.009(3)
I1 0.0515(2) 0.0473(2) 0.0539(3) -0.00265(13) 0.00647(17) -0.00143(12)
N1 0.050(2) 0.040(2) 0.052(3) 0.0028(19) 0.0169(19) 0.0007(17)
N2 0.046(2) 0.039(2) 0.067(3) 0.000(2) 0.002(2) 0.0018(17)
N3 0.050(2) 0.043(2) 0.064(3) -0.005(2) -0.002(2) -0.0012(17)
N4 0.056(3) 0.066(3) 0.052(3) -0.013(2) -0.005(2) 0.001(2)
O1 0.091(3) 0.108(4) 0.098(4) 0.063(3) 0.025(3) 0.002(3)
O2 0.085(3) 0.054(3) 0.120(5) 0.027(3) 0.016(3) 0.007(2)
Ru1 0.0480(3) 0.0410(2) 0.0446(3) 0.00641(16) 0.00573(18) 0.00144(15)

loop_
_atom_type_symbol
_atom_type_description
_atom_type_scat_dispersion_real
_atom_type_scat_dispersion_imag
_atom_type_scat_source
C C 0.0033 0.0016 'International Tables Vol C Tables 4.2.6.8 and 6.1.1.4'
H H 0.0000 0.0000 'International Tables Vol C Tables 4.2.6.8 and 6.1.1.4'
N N 0.0061 0.0033 'International Tables Vol C Tables 4.2.6.8 and 6.1.1.4'
O O 0.0106 0.0060 'International Tables Vol C Tables 4.2.6.8 and 6.1.1.4'
Ru Ru -1.2594 0.8363 'International Tables Vol C Tables 4.2.6.8 and 6.1.1.4'
I I -0.4742 1.8119 'International Tables Vol C Tables 4.2.6.8 and 6.1.1.4'

loop_
_geom_angle_atom_site_label_1
_geom_angle_atom_site_label_2
_geom_angle_atom_site_label_3
_geom_angle
C6 C1 C2 119.7(5)
C6 C1 Ru1 120.3(3)
C2 C1 Ru1 119.9(4)
C3 C2 C1 121.4(5)
C3 C2 N3 127.4(5)
C1 C2 N3 111.1(4)
C2 C3 C4 117.3(5)
C2 C3 H3 121.3
C4 C3 H3 121.3
C3 C4 C5 123.3(5)
C3 C4 H4 118.3
C5 C4 H4 118.3
C6 C5 C4 116.4(5)
C6 C5 H5 121.8
C4 C5 H5 121.8
C1 C6 C5 121.8(5)
C1 C6 N1 111.0(4)
C5 C6 N1 127.2(5)
N2 C7 N1 104.0(4)
N2 C7 Ru1 141.3(4)
N1 C7 Ru1 114.7(3)
C9 C8 N1 106.0(5)
C9 C8 H8 127.0
N1 C8 H8 127.0
C8 C9 N2 107.2(5)
C8 C9 H9 126.4
N2 C9 H9 126.4
N2 C10 H10A 109.5
N2 C10 H10B 109.5
H10A C10 H10B 109.5
N2 C10 H10C 109.5
H10A C10 H10C 109.5
H10B C10 H10C 109.5
N4 C11 N3 104.1(5)
N4 C11 Ru1 141.7(4)
N3 C11 Ru1 114.2(4)
C13 C12 N3 106.4(6)
C13 C12 H12 126.8
N3 C12 H12 126.8
C12 C13 N4 107.8(6)
C12 C13 H13 126.1
N4 C13 H13 126.1
N4 C14 H14A 109.5
N4 C14 H14B 109.5
H14A C14 H14B 109.5
N4 C14 H14C 109.5
H14A C14 H14C 109.5
H14B C14 H14C 109.5
O1 C15 Ru1 178.9(6)
O2 C16 Ru1 177.8(7)
C7 N1 C8 110.8(4)
C7 N1 C6 117.8(4)
C8 N1 C6 131.4(4)
C7 N2 C9 111.9(4)
C7 N2 C10 124.6(5)
C9 N2 C10 123.4(4)
C12 N3 C11 110.7(5)
C12 N3 C2 131.3(5)
C11 N3 C2 118.0(4)
C11 N4 C13 111.0(6)
C11 N4 C14 123.8(5)
C13 N4 C14 125.2(6)
C16 Ru1 C15 94.5(2)
C16 Ru1 C1 91.1(2)
C15 Ru1 C1 174.2(2)
C16 Ru1 C7 88.6(2)
C15 Ru1 C7 102.8(2)
C1 Ru1 C7 76.2(2)
C16 Ru1 C11 94.4(2)
C15 Ru1 C11 103.8(3)
C1 Ru1 C11 76.8(2)
C7 Ru1 C11 152.9(2)
C16 Ru1 I1 175.50(18)
C15 Ru1 I1 89.40(17)
C1 Ru1 I1 84.91(13)
C7 Ru1 I1 88.35(12)
C11 Ru1 I1 86.80(13)

loop_
_geom_bond_atom_site_label_1
_geom_bond_atom_site_label_2
_geom_bond_distance
C1 C6 1.371(7)
C1 C2 1.381(6)
C1 Ru1 2.044(5)
C2 C3 1.377(7)
C2 N3 1.429(7)
C3 C4 1.385(8)
C3 H3 0.9300
C4 C5 1.399(8)
C4 H4 0.9300
C5 C6 1.389(7)
C5 H5 0.9300
C6 N1 1.427(6)
C7 N2 1.341(6)
C7 N1 1.368(6)
C7 Ru1 2.098(5)
C8 C9 1.344(8)
C8 N1 1.390(7)
C8 H8 0.9300
C9 N2 1.373(7)
C9 H9 0.9300
C10 N2 1.461(6)
C10 H10A 0.9600
C10 H10B 0.9600
C10 H10C 0.9600
C11 N4 1.340(7)
C11 N3 1.378(7)
C11 Ru1 2.102(5)
C12 C13 1.334(9)
C12 N3 1.373(7)
C12 H12 0.9300
C13 N4 1.375(8)
C13 H13 0.9300
C14 N4 1.464(8)
C14 H14A 0.9600
C14 H14B 0.9600
C14 H14C 0.9600
C15 O1 1.131(7)
C15 Ru1 1.944(6)
C16 O2 1.006(7)
C16 Ru1 1.926(8)
I1 Ru1 2.7671(6)
